data_4069364
loop_
_publ_author_name
'Vicente, Jos\'e'
'Arcas, Aurelia'
'G\'alvez-L\'opez, Mar\'ia-Dolores'
'Jones, Peter G.'
'Bautista, Delia'

_publ_section_title
;
 Mono(2,6-dinitroaryl)platinum(II) and Mono- and
 Bis(2,6-dinitroaryl)platinum(IV) Complexes
;
_journal_issue 12
_journal_name_full Organometallics
_journal_page_first 3501
_journal_paper_doi 10.1021/om9001582
_journal_volume 28
_journal_year 2009
_chemical_formula_sum 'C66 H58 Cl8 N6 O14 P2 Pt2'
_chemical_formula_weight 1894.90
_chemical_name_systematic
;
 ?
;
_space_group_IT_number 7
_symmetry_cell_setting monoclinic
_symmetry_space_group_name_Hall 'P -2yac'
_symmetry_space_group_name_H-M 'P 1 n 1'
_atom_sites_solution_hydrogens geom
_atom_sites_solution_primary direct
_atom_sites_solution_secondary difmap
_audit_creation_method SHELXL-97
_cell_angle_alpha 90.00
_cell_angle_beta 94.900(4)
_cell_angle_gamma 90.00
_cell_formula_units_Z 2
_cell_length_a 10.3837(6)
_cell_length_b 14.7111(8)
_cell_length_c 23.2619(12)
_cell_measurement_reflns_used 7260
_cell_measurement_temperature 133(2)
_cell_measurement_theta_max 29
_cell_measurement_theta_min 2.2
_cell_volume 3540.4(3)
_computing_cell_refinement 'Bruker SAINT'
_computing_data_collection 'Bruker SMART'
_computing_data_reduction 'Bruker SAINT'
_computing_molecular_graphics 'Siemens XP'
_computing_publication_material SHELXL-97
_computing_structure_refinement 'SHELXL-97 (Sheldrick, 1997)'
_computing_structure_solution 'SHELXS-97 (Sheldrick, 1990)'
_diffrn_ambient_temperature 133(2)
_diffrn_detector_area_resol_mean 8.192
_diffrn_measured_fraction_theta_full 1.000
_diffrn_measured_fraction_theta_max 1.000
_diffrn_measurement_device_type 'Bruker SMART 1000 CCD'
_diffrn_measurement_method '\w- & \f-scan'
_diffrn_radiation_monochromator graphite
_diffrn_radiation_source 'fine-focus sealed tube'
_diffrn_radiation_type MoK\a
_diffrn_radiation_wavelength 0.71073
_diffrn_reflns_av_R_equivalents 0.0779
_diffrn_reflns_av_sigmaI/netI 0.1229
_diffrn_reflns_limit_h_max 14
_diffrn_reflns_limit_h_min -14
_diffrn_reflns_limit_k_max 20
_diffrn_reflns_limit_k_min -20
_diffrn_reflns_limit_l_max 32
_diffrn_reflns_limit_l_min -32
_diffrn_reflns_number 80738
_diffrn_reflns_theta_full 30.00
_diffrn_reflns_theta_max 30.03
_diffrn_reflns_theta_min 1.38
_exptl_absorpt_coefficient_mu 4.362
_exptl_absorpt_correction_T_max 0.773
_exptl_absorpt_correction_T_min 0.634
_exptl_absorpt_correction_type multi-scan
_exptl_absorpt_process_details SADABS
_exptl_crystal_colour 'pale brown'
_exptl_crystal_density_diffrn 1.778
_exptl_crystal_density_method 'not measured'
_exptl_crystal_description tablet
_exptl_crystal_F_000 1860
_exptl_crystal_size_max 0.19
_exptl_crystal_size_mid 0.15
_exptl_crystal_size_min 0.05
_refine_diff_density_max 3.024
_refine_diff_density_min -1.222
_refine_diff_density_rms 0.152
_refine_ls_abs_structure_details 'Flack H D (1983), Acta Cryst. A39, 876-881'
_refine_ls_abs_structure_Flack 0.056(4)
_refine_ls_extinction_method none
_refine_ls_goodness_of_fit_ref 0.882
_refine_ls_hydrogen_treatment 'rigid methyls, others riding'
_refine_ls_matrix_type full
_refine_ls_number_parameters 879
_refine_ls_number_reflns 20408
_refine_ls_number_restraints 517
_refine_ls_restrained_S_all 0.877
_refine_ls_R_factor_all 0.0825
_refine_ls_R_factor_gt 0.0453
_refine_ls_shift/su_max 0.003
_refine_ls_shift/su_mean 0.000
_refine_ls_structure_factor_coef Fsqd
_refine_ls_weighting_details 'calc w=1/[\s^2^(Fo^2^)+(0.0244P)^2^] where P=(Fo^2^+2Fc^2^)/3'
_refine_ls_weighting_scheme calc
_refine_ls_wR_factor_gt 0.0653
_refine_ls_wR_factor_ref 0.0720
_reflns_number_gt 14217
_reflns_number_total 20408
_reflns_threshold_expression >2sigma(I)
_cod_data_source_file om9001582_si_002.cif
_cod_data_source_block noene
_cod_original_sg_symbol_H-M 'P n'
_cod_database_code 4069364

loop_
_symmetry_equiv_pos_as_xyz
'x, y, z'
'x+1/2, -y, z+1/2'

loop_
_atom_site_label
_atom_site_type_symbol
_atom_site_fract_x
_atom_site_fract_y
_atom_site_fract_z
_atom_site_U_iso_or_equiv
_atom_site_adp_type
_atom_site_occupancy
_atom_site_symmetry_multiplicity
_atom_site_calc_flag
_atom_site_refinement_flags
Pt1 Pt 0.417193(18) -0.047525(15) 0.225821(10) 0.02350(7) Uani 1 1 d .
P1 P 0.24385(18) 0.04278(11) 0.23422(8) 0.0273(4) Uani 1 1 d .
N11 N 0.4871(6) -0.0244(4) 0.3640(2) 0.0311(14) Uani 1 1 d U
N12 N 0.5993(6) 0.1138(4) 0.1815(3) 0.0361(15) Uani 1 1 d U
O11 O 0.3913(5) -0.0086(3) 0.3874(2) 0.0552(15) Uani 1 1 d .
O12 O 0.5404(6) -0.0973(4) 0.3648(2) 0.0598(17) Uani 1 1 d .
O13 O 0.6270(4) 0.1058(3) 0.42186(17) 0.0348(11) Uani 1 1 d .
O14 O 0.7480(4) 0.2472(3) 0.36609(18) 0.0338(11) Uani 1 1 d .
O15 O 0.7311(4) 0.2445(3) 0.24337(18) 0.0376(12) Uani 1 1 d .
O16 O 0.5037(5) 0.1294(4) 0.1512(2) 0.0547(15) Uani 1 1 d .
O17 O 0.7025(6) 0.0951(4) 0.1638(2) 0.0639(16) Uani 1 1 d .
C11 C 0.5291(6) 0.0450(4) 0.2690(3) 0.0246(15) Uani 1 1 d U
C12 C 0.5430(7) 0.0491(4) 0.3302(3) 0.0231(14) Uani 1 1 d U
C13 C 0.6151(7) 0.1147(4) 0.3637(3) 0.0296(15) Uani 1 1 d U
C14 C 0.6781(6) 0.1819(4) 0.3345(3) 0.0279(15) Uani 1 1 d U
C15 C 0.6679(7) 0.1820(4) 0.2744(3) 0.0264(15) Uani 1 1 d U
C16 C 0.5975(6) 0.1144(4) 0.2447(3) 0.0251(14) Uani 1 1 d U
C17 C 0.5716(8) 0.1783(5) 0.4538(3) 0.059(2) Uani 1 1 d .
H17A H 0.6192 0.2348 0.4484 0.071 Uiso 1 1 calc R
H17B H 0.5774 0.1627 0.4949 0.071 Uiso 1 1 calc R
H17C H 0.4807 0.1866 0.4396 0.071 Uiso 1 1 calc R
C18 C 0.8846(7) 0.2433(5) 0.3621(3) 0.056(2) Uani 1 1 d .
H18A H 0.9176 0.1843 0.3764 0.067 Uiso 1 1 calc R
H18B H 0.9267 0.2920 0.3855 0.067 Uiso 1 1 calc R
H18C H 0.9031 0.2509 0.3218 0.067 Uiso 1 1 calc R
C19 C 0.6856(9) 0.3373(5) 0.2489(4) 0.055(2) Uani 1 1 d .
H19A H 0.5917 0.3372 0.2507 0.066 Uiso 1 1 calc R
H19B H 0.7074 0.3729 0.2154 0.066 Uiso 1 1 calc R
H19C H 0.7272 0.3645 0.2842 0.066 Uiso 1 1 calc R
C21 C 0.1302(6) -0.0109(4) 0.2788(2) 0.0249(14) Uani 1 1 d DU
C22 C 0.1560(6) -0.0976(4) 0.2998(2) 0.0343(16) Uani 1 1 d DU
H22 H 0.2336 -0.1271 0.2915 0.041 Uiso 1 1 calc R
C23 C 0.0703(6) -0.1423(5) 0.3328(2) 0.0439(18) Uani 1 1 d DU
H23 H 0.0899 -0.2013 0.3477 0.053 Uiso 1 1 calc R
C24 C -0.0434(7) -0.0999(5) 0.3438(3) 0.0422(18) Uani 1 1 d DU
H24 H -0.1053 -0.1314 0.3641 0.051 Uiso 1 1 calc R
C25 C -0.0675(7) -0.0124(5) 0.3256(3) 0.0417(18) Uani 1 1 d DU
H25 H -0.1432 0.0179 0.3357 0.050 Uiso 1 1 calc R
C26 C 0.0172(6) 0.0316(4) 0.2930(3) 0.0386(17) Uani 1 1 d DU
H26 H -0.0014 0.0918 0.2799 0.046 Uiso 1 1 calc R
C31 C 0.2666(7) 0.1582(4) 0.2623(3) 0.0322(17) Uani 1 1 d DU
C32 C 0.2522(7) 0.1764(4) 0.3200(3) 0.0465(19) Uani 1 1 d DU
H32 H 0.2336 0.1286 0.3455 0.056 Uiso 1 1 calc R
C33 C 0.2654(7) 0.2658(5) 0.3401(3) 0.050(2) Uani 1 1 d DU
H33 H 0.2531 0.2793 0.3792 0.060 Uiso 1 1 calc R
C34 C 0.2957(7) 0.3338(5) 0.3035(3) 0.0486(19) Uani 1 1 d DU
H34 H 0.3045 0.3943 0.3177 0.058 Uiso 1 1 calc R
C35 C 0.3138(8) 0.3164(5) 0.2468(4) 0.056(2) Uani 1 1 d DU
H35 H 0.3369 0.3639 0.2221 0.067 Uiso 1 1 calc R
C36 C 0.2977(7) 0.2282(4) 0.2263(3) 0.0455(19) Uani 1 1 d DU
H36 H 0.3081 0.2158 0.1869 0.055 Uiso 1 1 calc R
C41 C 0.1600(6) 0.0593(4) 0.1622(3) 0.0281(14) Uani 1 1 d DU
C42 C 0.0335(7) 0.0902(6) 0.1544(3) 0.068(3) Uani 1 1 d DU
H42 H -0.0094 0.1083 0.1870 0.082 Uiso 1 1 calc R
C43 C -0.0306(8) 0.0952(8) 0.1003(3) 0.097(4) Uani 1 1 d DU
H43 H -0.1155 0.1198 0.0956 0.117 Uiso 1 1 calc R
C44 C 0.0266(8) 0.0652(6) 0.0533(3) 0.072(3) Uani 1 1 d DU
H44 H -0.0198 0.0654 0.0162 0.087 Uiso 1 1 calc R
C45 C 0.1507(7) 0.0348(5) 0.0598(3) 0.0454(19) Uani 1 1 d DU
H45 H 0.1912 0.0147 0.0270 0.055 Uiso 1 1 calc R
C46 C 0.2190(7) 0.0329(4) 0.1137(3) 0.0308(16) Uani 1 1 d DU
H46 H 0.3065 0.0134 0.1173 0.037 Uiso 1 1 calc R
N51 N 0.5702(5) -0.1307(3) 0.2104(2) 0.0279(12) Uani 1 1 d U
C52 C 0.5421(7) -0.2027(4) 0.1747(3) 0.0338(15) Uani 1 1 d U
C53 C 0.6402(8) -0.2569(5) 0.1569(3) 0.0482(19) Uani 1 1 d U
H53 H 0.6201 -0.3064 0.1315 0.058 Uiso 1 1 calc R
C54 C 0.7652(8) -0.2391(5) 0.1758(3) 0.052(2) Uani 1 1 d U
H54 H 0.8324 -0.2763 0.1634 0.062 Uiso 1 1 calc R
C55 C 0.7946(7) -0.1684(5) 0.2123(3) 0.0475(19) Uani 1 1 d U
H55 H 0.8815 -0.1556 0.2259 0.057 Uiso 1 1 calc R
C56 C 0.6946(7) -0.1161(5) 0.2288(3) 0.0383(17) Uani 1 1 d U
H56 H 0.7145 -0.0671 0.2546 0.046 Uiso 1 1 calc R
N61 N 0.3216(6) -0.1522(3) 0.1785(2) 0.0316(13) Uani 1 1 d U
C62 C 0.4032(7) -0.2156(4) 0.1587(3) 0.0318(15) Uani 1 1 d U
C63 C 0.3553(9) -0.2862(5) 0.1240(3) 0.055(2) Uani 1 1 d U
H63 H 0.4132 -0.3296 0.1104 0.066 Uiso 1 1 calc R
C64 C 0.2261(9) -0.2943(5) 0.1091(3) 0.057(2) Uani 1 1 d U
H64 H 0.1939 -0.3424 0.0848 0.069 Uiso 1 1 calc R
C65 C 0.1441(8) -0.2327(5) 0.1295(3) 0.050(2) Uani 1 1 d U
H65 H 0.0536 -0.2379 0.1201 0.060 Uiso 1 1 calc R
C66 C 0.1940(7) -0.1617(4) 0.1644(3) 0.0348(16) Uani 1 1 d U
H66 H 0.1362 -0.1187 0.1786 0.042 Uiso 1 1 calc R
Pt2 Pt 0.682778(17) 0.564337(15) 0.018463(10) 0.02086(6) Uani 1 1 d .
Cl1 Cl 0.50689(17) 0.66380(11) 0.00251(8) 0.0337(4) Uani 1 1 d .
Cl2 Cl 0.82270(17) 0.69205(11) 0.03490(7) 0.0345(4) Uani 1 1 d .
P2 P 0.84874(17) 0.46921(12) 0.03365(7) 0.0231(4) Uani 1 1 d .
N71 N 0.5779(7) 0.4784(4) -0.1035(2) 0.0336(15) Uani 1 1 d U
N72 N 0.4967(6) 0.4519(4) 0.1014(2) 0.0336(13) Uani 1 1 d U
O71 O 0.5033(6) 0.5269(4) -0.1328(2) 0.0642(18) Uani 1 1 d .
O72 O 0.6899(5) 0.4651(4) -0.1137(2) 0.0472(13) Uani 1 1 d .
O73 O 0.4307(5) 0.3298(3) -0.1256(2) 0.0438(13) Uani 1 1 d .
O74 O 0.3166(5) 0.2340(3) -0.0396(2) 0.0530(14) Uani 1 1 d .
O75 O 0.3587(5) 0.2979(4) 0.0760(2) 0.0609(16) Uani 1 1 d .
O76 O 0.3976(6) 0.4816(4) 0.1182(2) 0.0685(18) Uani 1 1 d .
O77 O 0.5976(5) 0.4478(4) 0.1308(2) 0.0602(15) Uani 1 1 d .
C71 C 0.5580(6) 0.4625(4) 0.0010(3) 0.0214(14) Uani 1 1 d U
C72 C 0.5277(7) 0.4319(4) -0.0545(3) 0.0286(15) Uani 1 1 d U
C73 C 0.4438(7) 0.3558(5) -0.0690(3) 0.0332(16) Uani 1 1 d U
C74 C 0.3912(7) 0.3097(5) -0.0259(3) 0.0386(19) Uani 1 1 d U
C75 C 0.4075(7) 0.3434(5) 0.0310(3) 0.0378(17) Uani 1 1 d U
C76 C 0.4900(6) 0.4169(4) 0.0412(3) 0.0255(15) Uani 1 1 d U
C77 C 0.3011(7) 0.3388(6) -0.1526(3) 0.060(2) Uani 1 1 d .
H77A H 0.2402 0.3102 -0.1282 0.072 Uiso 1 1 calc R
H77B H 0.2952 0.3091 -0.1904 0.072 Uiso 1 1 calc R
H77C H 0.2797 0.4034 -0.1574 0.072 Uiso 1 1 calc R
C78 C 0.3799(9) 0.1470(5) -0.0172(4) 0.069(3) Uani 1 1 d .
H78A H 0.4651 0.1411 -0.0319 0.083 Uiso 1 1 calc R
H78B H 0.3259 0.0951 -0.0301 0.083 Uiso 1 1 calc R
H78C H 0.3898 0.1485 0.0251 0.083 Uiso 1 1 calc R
C79 C 0.2267(9) 0.2866(5) 0.0726(3) 0.070(3) Uani 1 1 d .
H79A H 0.1889 0.3080 0.0350 0.084 Uiso 1 1 calc R
H79B H 0.1908 0.3217 0.1033 0.084 Uiso 1 1 calc R
H79C H 0.2064 0.2221 0.0771 0.084 Uiso 1 1 calc R
C81 C 0.9091(7) 0.4589(4) 0.1095(3) 0.0303(16) Uani 1 1 d DU
C82 C 0.9027(8) 0.5302(5) 0.1468(3) 0.058(2) Uani 1 1 d DU
H82 H 0.8655 0.5856 0.1327 0.070 Uiso 1 1 calc R
C83 C 0.9478(9) 0.5248(6) 0.2038(3) 0.066(3) Uani 1 1 d DU
H83 H 0.9419 0.5761 0.2282 0.079 Uiso 1 1 calc R
C84 C 1.0000(7) 0.4480(5) 0.2249(3) 0.054(2) Uani 1 1 d DU
H84 H 1.0329 0.4446 0.2642 0.065 Uiso 1 1 calc R
C85 C 1.0060(8) 0.3746(5) 0.1904(3) 0.059(2) Uani 1 1 d DU
H85 H 1.0429 0.3196 0.2054 0.071 Uiso 1 1 calc R
C86 C 0.9583(7) 0.3795(5) 0.1327(3) 0.047(2) Uani 1 1 d DU
H86 H 0.9600 0.3270 0.1090 0.056 Uiso 1 1 calc R
C91 C 0.9863(6) 0.5067(4) -0.0048(2) 0.0248(14) Uani 1 1 d DU
C92 C 0.9600(7) 0.5390(5) -0.0599(3) 0.0360(18) Uani 1 1 d DU
H92 H 0.8734 0.5417 -0.0767 0.043 Uiso 1 1 calc R
C93 C 1.0615(7) 0.5677(5) -0.0910(3) 0.0437(18) Uani 1 1 d DU
H93 H 1.0446 0.5914 -0.1289 0.052 Uiso 1 1 calc R
C94 C 1.1879(6) 0.5613(4) -0.0660(3) 0.0380(17) Uani 1 1 d DU
H94 H 1.2580 0.5779 -0.0875 0.046 Uiso 1 1 calc R
C95 C 1.2109(6) 0.5316(4) -0.0111(3) 0.0380(16) Uani 1 1 d DU
H95 H 1.2971 0.5300 0.0061 0.046 Uiso 1 1 calc R
C96 C 1.1121(6) 0.5036(4) 0.0200(3) 0.0319(15) Uani 1 1 d DU
H96 H 1.1297 0.4822 0.0584 0.038 Uiso 1 1 calc R
C101 C 0.8191(6) 0.3511(4) 0.0117(2) 0.0255(14) Uani 1 1 d DU
C102 C 0.8640(7) 0.3143(4) -0.0375(3) 0.0347(18) Uani 1 1 d DU
H102 H 0.9161 0.3504 -0.0602 0.042 Uiso 1 1 calc R
C103 C 0.8346(8) 0.2266(4) -0.0542(3) 0.047(2) Uani 1 1 d DU
H103 H 0.8703 0.2015 -0.0870 0.056 Uiso 1 1 calc R
C104 C 0.7543(7) 0.1758(4) -0.0239(3) 0.0334(17) Uani 1 1 d DU
H104 H 0.7303 0.1164 -0.0368 0.040 Uiso 1 1 calc R
C105 C 0.7077(6) 0.2103(4) 0.0253(3) 0.0332(17) Uani 1 1 d DU
H105 H 0.6531 0.1741 0.0467 0.040 Uiso 1 1 calc R
C106 C 0.7399(6) 0.2971(4) 0.0436(2) 0.0265(15) Uani 1 1 d DU
H106 H 0.7083 0.3203 0.0778 0.032 Uiso 1 1 calc R
C98 C 0.8926(9) 0.3865(5) -0.2053(4) 0.065(3) Uani 1 1 d .
H98 H 0.8837 0.4205 -0.1686 0.078 Uiso 1 1 calc R
Cl3 Cl 0.9642(2) 0.28353(13) -0.18834(9) 0.0578(6) Uani 1 1 d .
Cl4 Cl 0.9930(4) 0.44966(16) -0.24731(12) 0.1304(15) Uani 1 1 d .
Cl5 Cl 0.7421(3) 0.3737(3) -0.24026(15) 0.170(2) Uani 1 1 d .
C99 C 0.5931(9) 0.8887(6) 0.0142(3) 0.062(2) Uani 1 1 d .
H99 H 0.6155 0.8238 0.0231 0.075 Uiso 1 1 calc R
Cl6 Cl 0.6570(3) 0.91924(16) -0.04749(10) 0.0822(9) Uani 1 1 d .
Cl7 Cl 0.6450(6) 0.95341(19) 0.07096(11) 0.195(2) Uani 1 1 d .
Cl8 Cl 0.4226(4) 0.8989(2) 0.0015(2) 0.188(2) Uani 1 1 d .

loop_
_atom_site_aniso_label
_atom_site_aniso_U_11
_atom_site_aniso_U_22
_atom_site_aniso_U_33
_atom_site_aniso_U_23
_atom_site_aniso_U_13
_atom_site_aniso_U_12
Pt1 0.02315(18) 0.02277(12) 0.02461(15) -0.00261(12) 0.00217(12) 0.00031(12)
P1 0.0253(11) 0.0248(10) 0.0318(11) -0.0043(8) 0.0021(8) -0.0013(8)
N11 0.040(4) 0.032(3) 0.021(3) 0.001(2) 0.002(3) -0.005(3)
N12 0.022(4) 0.059(4) 0.029(3) -0.001(3) 0.007(3) -0.010(3)
O11 0.046(4) 0.053(3) 0.071(4) 0.014(3) 0.028(3) -0.003(3)
O12 0.082(5) 0.036(3) 0.067(4) 0.016(3) 0.036(3) 0.008(3)
O13 0.043(3) 0.037(3) 0.024(2) -0.004(2) 0.004(2) 0.001(2)
O14 0.033(3) 0.031(3) 0.037(3) -0.009(2) 0.000(2) -0.007(2)
O15 0.033(3) 0.051(3) 0.030(3) 0.000(2) 0.006(2) -0.015(2)
O16 0.050(4) 0.084(4) 0.028(3) 0.007(3) -0.005(3) 0.009(3)
O17 0.048(4) 0.107(5) 0.038(3) -0.014(3) 0.009(3) -0.003(4)
C11 0.019(4) 0.030(4) 0.026(3) 0.003(3) 0.008(3) 0.003(3)
C12 0.018(4) 0.021(3) 0.030(4) 0.001(3) 0.000(3) 0.000(3)
C13 0.032(5) 0.026(4) 0.031(4) -0.001(3) 0.003(3) 0.004(3)
C14 0.025(4) 0.029(4) 0.031(4) -0.007(3) 0.004(3) 0.002(3)
C15 0.021(4) 0.027(3) 0.032(3) 0.000(3) 0.004(3) -0.006(3)
C16 0.021(4) 0.031(4) 0.024(3) -0.001(3) 0.002(3) 0.007(3)
C17 0.090(7) 0.056(5) 0.035(4) -0.007(4) 0.018(4) 0.008(5)
C18 0.035(5) 0.067(6) 0.062(6) -0.025(4) -0.010(4) -0.007(4)
C19 0.057(6) 0.038(5) 0.072(6) 0.013(4) 0.017(5) -0.013(4)
C21 0.018(4) 0.034(4) 0.021(4) -0.007(3) -0.007(3) 0.000(3)
C22 0.024(4) 0.046(4) 0.033(4) 0.002(3) 0.003(3) -0.009(3)
C23 0.042(5) 0.059(5) 0.031(4) 0.010(3) 0.003(3) -0.013(3)
C24 0.028(4) 0.065(5) 0.033(4) 0.001(3) 0.006(3) -0.018(4)
C25 0.031(5) 0.063(5) 0.032(4) -0.007(4) 0.007(3) -0.004(4)
C26 0.041(5) 0.046(4) 0.029(4) -0.002(3) 0.007(3) -0.001(3)
C31 0.023(4) 0.034(4) 0.039(4) -0.003(3) 0.001(3) 0.004(3)
C32 0.053(6) 0.034(4) 0.051(4) -0.009(3) -0.006(4) 0.004(4)
C33 0.048(5) 0.047(4) 0.054(5) -0.022(3) -0.011(4) 0.004(4)
C34 0.033(5) 0.042(4) 0.069(5) -0.013(4) -0.012(4) 0.000(4)
C35 0.056(6) 0.033(4) 0.079(5) 0.002(4) 0.010(5) -0.006(4)
C36 0.039(5) 0.041(4) 0.057(5) -0.005(3) 0.004(4) -0.005(4)
C41 0.024(4) 0.022(3) 0.038(4) 0.006(3) 0.001(3) -0.002(3)
C42 0.038(5) 0.122(8) 0.047(4) 0.028(5) 0.018(4) 0.034(5)
C43 0.041(6) 0.200(12) 0.052(5) 0.049(6) 0.008(4) 0.050(6)
C44 0.042(5) 0.120(8) 0.053(5) 0.026(5) -0.005(4) 0.013(5)
C45 0.036(5) 0.067(5) 0.033(4) 0.016(4) 0.001(3) -0.002(4)
C46 0.025(4) 0.032(4) 0.035(4) 0.006(3) 0.001(3) -0.003(3)
N51 0.040(4) 0.023(3) 0.022(3) -0.002(2) 0.008(2) 0.006(2)
C52 0.049(4) 0.032(4) 0.021(3) 0.005(3) 0.009(3) 0.002(3)
C53 0.068(5) 0.046(5) 0.032(4) -0.010(3) 0.011(4) 0.013(4)
C54 0.057(5) 0.052(5) 0.047(5) -0.003(4) 0.014(4) 0.022(4)
C55 0.042(5) 0.063(5) 0.036(4) -0.007(4) -0.004(3) 0.021(4)
C56 0.043(5) 0.048(5) 0.023(4) -0.004(3) 0.002(3) 0.013(3)
N61 0.039(4) 0.026(3) 0.029(3) -0.004(2) -0.001(3) -0.009(3)
C62 0.055(4) 0.019(3) 0.024(3) -0.004(3) 0.015(3) -0.010(3)
C63 0.080(5) 0.039(4) 0.049(5) -0.016(4) 0.029(4) -0.020(4)
C64 0.085(6) 0.050(5) 0.038(4) -0.023(4) 0.018(4) -0.034(4)
C65 0.058(5) 0.059(5) 0.034(4) 0.000(4) 0.009(4) -0.031(4)
C66 0.042(4) 0.030(4) 0.032(4) 0.004(3) 0.000(3) -0.010(3)
Pt2 0.02090(17) 0.02265(12) 0.01896(13) -0.00215(12) 0.00129(11) 0.00168(12)
Cl1 0.0295(11) 0.0275(10) 0.0432(10) -0.0041(8) -0.0023(8) 0.0061(8)
Cl2 0.0324(11) 0.0299(10) 0.0417(10) -0.0067(8) 0.0064(8) -0.0075(8)
P2 0.0201(10) 0.0277(10) 0.0212(9) -0.0020(7) 0.0005(7) 0.0031(8)
N71 0.045(5) 0.035(4) 0.021(3) -0.008(3) 0.005(3) 0.002(3)
N72 0.040(4) 0.039(3) 0.023(3) -0.001(2) 0.004(3) -0.002(3)
O71 0.068(5) 0.082(4) 0.043(3) 0.026(3) 0.008(3) 0.033(4)
O72 0.031(3) 0.072(4) 0.041(3) 0.000(3) 0.014(2) -0.004(3)
O73 0.037(3) 0.062(3) 0.033(3) -0.025(2) 0.005(2) -0.005(3)
O74 0.053(4) 0.044(3) 0.064(4) -0.016(3) 0.015(3) -0.020(3)
O75 0.051(4) 0.086(4) 0.051(3) -0.007(3) 0.034(3) -0.031(3)
O76 0.049(4) 0.111(5) 0.047(3) -0.027(3) 0.012(3) 0.018(3)
O77 0.057(4) 0.099(5) 0.024(3) -0.006(3) -0.002(3) 0.007(3)
C71 0.026(4) 0.022(3) 0.016(3) -0.002(2) 0.006(3) 0.009(3)
C72 0.032(4) 0.028(4) 0.026(3) 0.007(3) 0.007(3) 0.004(3)
C73 0.027(4) 0.045(4) 0.027(4) -0.014(3) 0.000(3) -0.003(3)
C74 0.039(5) 0.036(4) 0.043(4) -0.014(3) 0.016(4) -0.017(3)
C75 0.033(5) 0.040(4) 0.042(4) -0.004(3) 0.014(3) -0.009(3)
C76 0.023(4) 0.029(4) 0.025(3) -0.008(3) 0.002(3) 0.003(3)
C77 0.046(6) 0.087(7) 0.044(5) -0.020(4) -0.009(4) 0.005(5)
C78 0.082(8) 0.045(5) 0.083(7) 0.002(5) 0.018(6) -0.008(5)
C79 0.095(9) 0.052(5) 0.064(6) 0.010(4) 0.020(5) 0.019(5)
C81 0.024(4) 0.042(4) 0.025(4) -0.003(3) 0.003(3) 0.000(3)
C82 0.081(7) 0.046(5) 0.043(4) -0.015(4) -0.015(4) 0.024(5)
C83 0.087(7) 0.076(6) 0.031(4) -0.017(4) -0.013(4) 0.026(5)
C84 0.045(5) 0.089(6) 0.028(4) 0.000(4) -0.007(4) 0.003(5)
C85 0.062(6) 0.072(6) 0.039(4) 0.008(4) -0.019(4) 0.014(5)
C86 0.062(6) 0.043(4) 0.031(4) -0.008(3) -0.013(4) 0.006(4)
C91 0.023(4) 0.024(3) 0.028(3) -0.007(3) 0.003(3) 0.003(3)
C92 0.022(4) 0.057(5) 0.029(4) -0.006(3) 0.001(3) 0.003(3)
C93 0.043(5) 0.053(5) 0.036(4) 0.004(3) 0.010(3) 0.000(4)
C94 0.022(4) 0.032(4) 0.061(5) -0.005(3) 0.013(3) -0.002(3)
C95 0.014(4) 0.039(4) 0.060(4) 0.004(3) -0.003(3) 0.005(3)
C96 0.021(4) 0.031(4) 0.044(4) 0.003(3) 0.002(3) 0.009(3)
C101 0.019(4) 0.032(4) 0.024(3) -0.003(3) -0.004(3) 0.003(3)
C102 0.041(5) 0.036(4) 0.029(4) -0.002(3) 0.015(3) -0.004(3)
C103 0.062(6) 0.028(4) 0.052(5) -0.005(3) 0.015(4) 0.000(4)
C104 0.048(5) 0.016(3) 0.035(4) -0.002(3) -0.001(3) 0.006(3)
C105 0.037(5) 0.022(3) 0.041(4) 0.009(3) 0.003(3) 0.002(3)
C106 0.035(4) 0.025(3) 0.020(3) 0.001(2) 0.007(3) 0.005(3)
C98 0.104(9) 0.046(5) 0.043(5) -0.013(4) -0.003(5) 0.013(5)
Cl3 0.0789(17) 0.0462(12) 0.0499(12) 0.0030(10) 0.0155(11) 0.0059(11)
Cl4 0.279(5) 0.0457(15) 0.0759(18) 0.0120(13) 0.070(2) 0.006(2)
Cl5 0.103(3) 0.273(5) 0.124(3) -0.114(3) -0.050(2) 0.104(3)
C99 0.086(7) 0.051(5) 0.053(5) -0.014(4) 0.029(5) -0.006(5)
Cl6 0.141(3) 0.0637(15) 0.0476(14) -0.0033(11) 0.0413(16) -0.0151(15)
Cl7 0.476(8) 0.0615(18) 0.0455(16) -0.0032(14) 0.006(3) -0.071(3)
Cl8 0.107(3) 0.068(2) 0.405(7) 0.044(3) 0.116(4) 0.0359(19)

loop_
_atom_type_symbol
_atom_type_description
_atom_type_scat_dispersion_real
_atom_type_scat_dispersion_imag
_atom_type_scat_source
C C 0.0033 0.0016 'International Tables Vol C Tables 4.2.6.8 and 6.1.1.4'
H H 0.0000 0.0000 'International Tables Vol C Tables 4.2.6.8 and 6.1.1.4'
N N 0.0061 0.0033 'International Tables Vol C Tables 4.2.6.8 and 6.1.1.4'
O O 0.0106 0.0060 'International Tables Vol C Tables 4.2.6.8 and 6.1.1.4'
P P 0.1023 0.0942 'International Tables Vol C Tables 4.2.6.8 and 6.1.1.4'
Cl Cl 0.1484 0.1585 'International Tables Vol C Tables 4.2.6.8 and 6.1.1.4'
Pt Pt -1.7033 8.3905 'International Tables Vol C Tables 4.2.6.8 and 6.1.1.4'

loop_
_geom_angle_atom_site_label_1
_geom_angle_atom_site_label_2
_geom_angle_atom_site_label_3
_geom_angle
C11 Pt1 N51 93.9(2)
C11 Pt1 N61 172.9(2)
N51 Pt1 N61 79.0(2)
C11 Pt1 P1 89.41(18)
N51 Pt1 P1 174.88(15)
N61 Pt1 P1 97.61(17)
C21 P1 C31 105.6(3)
C21 P1 C41 107.3(3)
C31 P1 C41 103.9(3)
C21 P1 Pt1 110.8(2)
C31 P1 Pt1 119.9(2)
C41 P1 Pt1 108.5(2)
O11 N11 O12 124.3(6)
O11 N11 C12 118.4(6)
O12 N11 C12 117.3(6)
O16 N12 O17 123.9(6)
O16 N12 C16 120.7(6)
O17 N12 C16 115.3(6)
C13 O13 C17 115.8(5)
C14 O14 C18 114.7(5)
C15 O15 C19 114.2(5)
C16 C11 C12 111.4(6)
C16 C11 Pt1 126.1(5)
C12 C11 Pt1 122.5(5)
C13 C12 C11 125.8(6)
C13 C12 N11 114.8(6)
C11 C12 N11 119.2(5)
O13 C13 C14 123.2(6)
O13 C13 C12 118.9(6)
C14 C13 C12 117.7(6)
O14 C14 C13 118.9(6)
O14 C14 C15 121.7(6)
C13 C14 C15 119.4(6)
O15 C15 C16 118.4(6)
O15 C15 C14 122.0(6)
C16 C15 C14 119.5(6)
C15 C16 C11 126.2(6)
C15 C16 N12 116.9(6)
C11 C16 N12 116.9(6)
C22 C21 C26 118.1(6)
C22 C21 P1 119.1(5)
C26 C21 P1 122.8(5)
C21 C22 C23 121.2(6)
C24 C23 C22 119.2(6)
C25 C24 C23 120.3(6)
C24 C25 C26 120.4(7)
C25 C26 C21 120.8(6)
C36 C31 C32 119.5(6)
C36 C31 P1 120.3(5)
C32 C31 P1 120.2(5)
C31 C32 C33 119.2(7)
C34 C33 C32 120.2(7)
C33 C34 C35 121.2(7)
C34 C35 C36 118.9(7)
C31 C36 C35 120.9(7)
C46 C41 C42 117.8(6)
C46 C41 P1 119.9(5)
C42 C41 P1 122.1(5)
C43 C42 C41 121.0(7)
C44 C43 C42 120.5(7)
C45 C44 C43 119.4(7)
C44 C45 C46 121.0(7)
C41 C46 C45 120.2(7)
C56 N51 C52 118.0(6)
C56 N51 Pt1 125.8(4)
C52 N51 Pt1 116.1(5)
N51 C52 C53 120.4(7)
N51 C52 C62 114.1(6)
C53 C52 C62 125.5(6)
C54 C53 C52 119.9(7)
C53 C54 C55 120.3(7)
C54 C55 C56 118.0(7)
N51 C56 C55 123.4(7)
C66 N61 C62 118.3(6)
C66 N61 Pt1 128.2(5)
C62 N61 Pt1 113.5(4)
N61 C62 C63 120.5(7)
N61 C62 C52 116.8(5)
C63 C62 C52 122.8(7)
C64 C63 C62 120.8(8)
C63 C64 C65 119.1(7)
C64 C65 C66 119.4(8)
N61 C66 C65 121.9(7)
C71 Pt2 P2 92.32(18)
C71 Pt2 Cl1 87.31(18)
P2 Pt2 Cl1 179.62(7)
C71 Pt2 Cl2 176.16(18)
P2 Pt2 Cl2 90.97(6)
Cl1 Pt2 Cl2 89.39(6)
C81 P2 C101 103.1(3)
C81 P2 C91 106.2(3)
C101 P2 C91 105.6(3)
C81 P2 Pt2 113.7(2)
C101 P2 Pt2 116.3(2)
C91 P2 Pt2 111.0(2)
O71 N71 O72 123.9(6)
O71 N71 C72 117.2(7)
O72 N71 C72 118.9(6)
O77 N72 O76 123.8(6)
O77 N72 C76 119.1(6)
O76 N72 C76 117.1(6)
C73 O73 C77 113.9(5)
C74 O74 C78 112.6(6)
C75 O75 C79 116.4(6)
C72 C71 C76 112.6(6)
C72 C71 Pt2 121.8(5)
C76 C71 Pt2 125.6(5)
C71 C72 C73 123.9(6)
C71 C72 N71 120.6(6)
C73 C72 N71 115.4(6)
C74 C73 O73 123.8(6)
C74 C73 C72 119.1(6)
O73 C73 C72 116.9(6)
C73 C74 O74 118.9(6)
C73 C74 C75 119.6(6)
O74 C74 C75 121.4(6)
O75 C75 C76 120.8(6)
O75 C75 C74 121.4(6)
C76 C75 C74 117.2(6)
C75 C76 C71 127.0(6)
C75 C76 N72 114.1(6)
C71 C76 N72 118.7(6)
C82 C81 C86 116.3(6)
C82 C81 P2 121.3(5)
C86 C81 P2 122.4(5)
C81 C82 C83 122.7(7)
C84 C83 C82 120.1(7)
C83 C84 C85 119.8(7)
C84 C85 C86 120.1(7)
C81 C86 C85 120.9(6)
C92 C91 C96 120.5(6)
C92 C91 P2 117.3(5)
C96 C91 P2 122.2(4)
C91 C92 C93 119.4(6)
C94 C93 C92 119.2(6)
C95 C94 C93 120.1(6)
C94 C95 C96 121.2(6)
C95 C96 C91 119.4(6)
C102 C101 C106 118.1(6)
C102 C101 P2 122.8(5)
C106 C101 P2 118.9(4)
C103 C102 C101 121.2(6)
C104 C103 C102 120.0(6)
C103 C104 C105 120.1(6)
C106 C105 C104 120.4(6)
C105 C106 C101 120.0(6)
Cl5 C98 Cl3 111.8(5)
Cl5 C98 Cl4 110.9(5)
Cl3 C98 Cl4 109.2(5)
Cl7 C99 Cl6 113.2(5)
Cl7 C99 Cl8 109.4(5)
Cl6 C99 Cl8 107.1(5)

loop_
_geom_bond_atom_site_label_1
_geom_bond_atom_site_label_2
_geom_bond_distance
Pt1 C11 2.003(7)
Pt1 N51 2.061(5)
Pt1 N61 2.093(5)
Pt1 P1 2.2589(18)
P1 C21 1.817(6)
P1 C31 1.828(6)
P1 C41 1.837(6)
N11 O11 1.198(7)
N11 O12 1.206(7)
N11 C12 1.484(8)
N12 O16 1.190(7)
N12 O17 1.213(7)
N12 C16 1.471(8)
O13 C13 1.355(7)
O13 C17 1.447(8)
O14 C14 1.378(7)
O14 C18 1.430(8)
O15 C15 1.371(7)
O15 C19 1.454(8)
C11 C16 1.392(8)
C11 C12 1.420(9)
C12 C13 1.413(9)
C13 C14 1.393(9)
C14 C15 1.395(9)
C15 C16 1.383(8)
C21 C22 1.384(8)
C21 C26 1.394(7)
C22 C23 1.389(7)
C23 C24 1.379(8)
C24 C25 1.370(8)
C25 C26 1.372(8)
C31 C36 1.384(8)
C31 C32 1.388(8)
C32 C33 1.399(8)
C33 C34 1.367(8)
C34 C35 1.372(8)
C35 C36 1.387(8)
C41 C46 1.384(7)
C41 C42 1.387(8)
C42 C43 1.376(9)
C43 C44 1.362(9)
C44 C45 1.360(8)
C45 C46 1.387(8)
N51 C56 1.344(8)
N51 C52 1.362(8)
C52 C53 1.385(9)
C52 C62 1.470(9)
C53 C54 1.360(10)
C54 C55 1.361(9)
C55 C56 1.373(9)
N61 C66 1.344(8)
N61 C62 1.366(8)
C62 C63 1.382(9)
C63 C64 1.362(11)
C64 C65 1.356(11)
C65 C66 1.395(9)
Pt2 C71 2.000(7)
Pt2 P2 2.2246(18)
Pt2 Cl1 2.3449(17)
Pt2 Cl2 2.3858(16)
P2 C81 1.828(7)
P2 C101 1.830(6)
P2 C91 1.834(6)
N71 O71 1.217(7)
N71 O72 1.222(7)
N71 C72 1.463(8)
N72 O77 1.203(7)
N72 O76 1.213(7)
N72 C76 1.487(8)
O73 C73 1.366(7)
O73 C77 1.441(8)
O74 C74 1.379(7)
O74 C78 1.511(9)
O75 C75 1.375(7)
O75 C79 1.376(9)
C71 C72 1.380(9)
C71 C76 1.391(8)
C72 C73 1.441(9)
C73 C74 1.363(9)
C74 C75 1.410(9)
C75 C76 1.388(9)
C81 C82 1.365(8)
C81 C86 1.367(8)
C82 C83 1.369(8)
C83 C84 1.330(8)
C84 C85 1.350(8)
C85 C86 1.392(8)
C91 C92 1.372(7)
C91 C96 1.383(7)
C92 C93 1.394(8)
C93 C94 1.393(8)
C94 C95 1.350(8)
C95 C96 1.369(7)
C101 C102 1.383(7)
C101 C106 1.401(7)
C102 C103 1.375(7)
C103 C104 1.360(8)
C104 C105 1.378(8)
C105 C106 1.377(7)
C98 Cl5 1.709(9)
C98 Cl3 1.719(8)
C98 Cl4 1.754(10)
C99 Cl7 1.678(8)
C99 Cl6 1.693(8)
C99 Cl8 1.776(9)
